data_7223555
loop_
_publ_author_name
'Kaur, Gaganpreet'
'Singh, Amanpreet'
'Venugoplan, Paloth'
'Singh, Narinder'
'Kaur, Navneet'

_publ_section_title
;
 Selective Recognition of Lithium (I) Ions using Biginelli based
 Fluorescent Organic Nanoparticles in aqueous medium
;
_journal_name_full 'RSC Adv.'
_journal_paper_doi 10.1039/C5RA16743D
_journal_year 2015
_chemical_formula_moiety 'C20 H18 N4 O4'
_chemical_formula_sum 'C20 H18 N4 O4'
_chemical_formula_weight 378.38
_chemical_name_common 'pyrimidine derivative'
_chemical_name_systematic
; 
 ? 
;
_space_group_IT_number 2
_symmetry_cell_setting triclinic
_symmetry_space_group_name_Hall '-P 1'
_symmetry_space_group_name_H-M 'P -1'
_atom_sites_solution_hydrogens geom
_atom_sites_solution_primary direct
_atom_sites_solution_secondary difmap
_audit_creation_method 'Masnual edit of SHELXL-97 Cif'
_audit_update_record
;
2015-08-18 deposited with the CCDC.
2015-12-17 downloaded from the CCDC.
;
_cell_angle_alpha 71.279(2)
_cell_angle_beta 72.2245(18)
_cell_angle_gamma 71.6451(19)
_cell_formula_units_Z 2
_cell_length_a 7.8274(3)
_cell_length_b 11.2215(5)
_cell_length_c 11.4253(5)
_cell_measurement_reflns_used 800
_cell_measurement_temperature 293(2)
_cell_measurement_theta_max 26.00
_cell_measurement_theta_min 2.61
_cell_volume 878.51(7)
_computing_cell_refinement 'APEX2 (Bruker, 2010); SAINT (Bruker, 2009)'
_computing_data_collection 'APEX2 (Bruker, 2010)'
_computing_data_reduction 'SAINT (Bruker, 2009);XPREP(Sheldrick,2008)'
_computing_molecular_graphics 'XP (Siemens)'
_computing_publication_material SHELXL-97
_computing_structure_refinement 'SHELXL-97 (Sheldrick, 1997)'
_computing_structure_solution 'SHELXS-97 (Sheldrick, 1990)'
_diffrn_ambient_temperature 293(2)
_diffrn_measured_fraction_theta_full 0.998
_diffrn_measured_fraction_theta_max 0.998
_diffrn_measurement_device_type 'Bruker D8 Venture PHOTON 100 CMOS'
_diffrn_measurement_method 'phi scan'
_diffrn_radiation_monochromator graphite
_diffrn_radiation_source 'fine-focus sealed tube'
_diffrn_radiation_type MoK\a
_diffrn_radiation_wavelength 0.71073
_diffrn_reflns_av_R_equivalents 0.0312
_diffrn_reflns_av_sigmaI/netI 0.0203
_diffrn_reflns_limit_h_max 9
_diffrn_reflns_limit_h_min -9
_diffrn_reflns_limit_k_max 13
_diffrn_reflns_limit_k_min -13
_diffrn_reflns_limit_l_max 13
_diffrn_reflns_limit_l_min -13
_diffrn_reflns_number 18207
_diffrn_reflns_theta_full 24.99
_diffrn_reflns_theta_max 24.99
_diffrn_reflns_theta_min 2.39
_exptl_absorpt_coefficient_mu 0.102
_exptl_absorpt_correction_T_max 0.95
_exptl_absorpt_correction_T_min 0.94
_exptl_absorpt_correction_type multi-scan
_exptl_absorpt_process_details 'SADABS; (sheldrick, 2003)'
_exptl_crystal_colour yellow
_exptl_crystal_density_diffrn 1.430
_exptl_crystal_density_method 'not measured'
_exptl_crystal_description block
_exptl_crystal_F_000 396
_exptl_crystal_size_max 0.4
_exptl_crystal_size_mid 0.2
_exptl_crystal_size_min 0.2
_refine_diff_density_max 0.258
_refine_diff_density_min -0.509
_refine_diff_density_rms 0.055
_refine_ls_extinction_method none
_refine_ls_goodness_of_fit_ref 1.036
_refine_ls_hydrogen_treatment constr
_refine_ls_matrix_type full
_refine_ls_number_parameters 254
_refine_ls_number_reflns 3097
_refine_ls_number_restraints 1
_refine_ls_restrained_S_all 1.054
_refine_ls_R_factor_all 0.0734
_refine_ls_R_factor_gt 0.0578
_refine_ls_shift/su_max 0.000
_refine_ls_shift/su_mean 0.000
_refine_ls_structure_factor_coef Fsqd
_refine_ls_weighting_details 'calc w=1/[\s^2^(Fo^2^)+(0.0965P)^2^+0.3679P] where P=(Fo^2^+2Fc^2^)/3'
_refine_ls_weighting_scheme calc
_refine_ls_wR_factor_gt 0.1590
_refine_ls_wR_factor_ref 0.1691
_reflns_number_gt 2422
_reflns_number_total 3097
_reflns_threshold_expression >2sigma(I)
_cod_data_source_file c5ra16743d2.cif
_cod_data_source_block ns1
_cod_depositor_comments
;
The following automatic conversions were performed:

'_symmetry_cell_setting' value 'Triclinic' changed to 'triclinic'
according to
/usr/data/users/saulius/crontab/automatic-downloads/rss-feeds/RSC/lib/dictionaries/cif_core.dic
dictionary named 'cif_core.dic' version 2.4.2 from 2011-04-26.

Automatic conversion script
Id: cif_fix_values 4268 2015-11-12 08:31:59Z antanas 
;
_cod_original_cell_volume 878.51(6)
_cod_original_sg_symbol_Hall -P1
_cod_original_sg_symbol_H-M P-1
_cod_database_code 7223555

loop_
_symmetry_equiv_pos_as_xyz
'x, y, z'
'-x, -y, -z'

loop_
_atom_site_label
_atom_site_type_symbol
_atom_site_fract_x
_atom_site_fract_y
_atom_site_fract_z
_atom_site_U_iso_or_equiv
_atom_site_adp_type
_atom_site_occupancy
_atom_site_symmetry_multiplicity
_atom_site_calc_flag
_atom_site_refinement_flags
O1 O 0.2127(3) 0.2341(3) 0.50965(19) 0.0926(8) Uani 1 1 d .
O2 O -0.0733(3) 0.3002(2) 0.61791(18) 0.0700(6) Uani 1 1 d .
O3 O -0.5165(4) 0.4521(4) 0.7710(4) 0.1564(17) Uani 1 1 d .
O4 O -0.4136(3) 0.2751(3) 0.8892(3) 0.0881(7) Uani 1 1 d .
N1 N 0.2590(2) 0.04875(18) 1.09026(17) 0.0416(5) Uani 1 1 d .
N2 N 0.0543(2) 0.14823(16) 0.96551(16) 0.0361(4) Uani 1 1 d .
N3 N 0.3677(2) 0.09024(19) 0.86624(17) 0.0434(5) Uani 1 1 d .
H3A H 0.4809 0.0563 0.8715 0.052 Uiso 1 1 calc R
N4 N -0.4056(3) 0.3840(3) 0.8324(3) 0.0689(7) Uani 1 1 d .
C1 C 0.0805(3) 0.0766(2) 1.1659(2) 0.0393(5) Uani 1 1 d .
C2 C 0.0216(4) 0.0527(3) 1.2969(2) 0.0551(7) Uani 1 1 d .
H2A H 0.1049 0.0104 1.3490 0.066 Uiso 1 1 calc R
C3 C -0.1654(4) 0.0939(3) 1.3478(2) 0.0625(8) Uani 1 1 d .
H3B H -0.2071 0.0800 1.4353 0.075 Uiso 1 1 calc R
C4 C -0.2916(3) 0.1549(3) 1.2721(3) 0.0584(7) Uani 1 1 d .
H4A H -0.4161 0.1808 1.3097 0.070 Uiso 1 1 calc R
C5 C -0.2357(3) 0.1781(2) 1.1411(2) 0.0483(6) Uani 1 1 d .
H5A H -0.3200 0.2185 1.0896 0.058 Uiso 1 1 calc R
C6 C -0.0484(3) 0.13845(19) 1.0905(2) 0.0372(5) Uani 1 1 d .
C7 C 0.2329(3) 0.0945(2) 0.9743(2) 0.0362(5) Uani 1 1 d .
C8 C -0.0099(3) 0.2188(2) 0.8482(2) 0.0378(5) Uani 1 1 d .
H8A H -0.1098 0.1851 0.8457 0.045 Uiso 1 1 calc R
C9 C 0.1510(3) 0.1972(2) 0.7356(2) 0.0433(5) Uani 1 1 d .
C10 C 0.3262(3) 0.1392(2) 0.7489(2) 0.0452(6) Uani 1 1 d .
C11 C 0.4939(4) 0.1196(3) 0.6435(3) 0.0698(8) Uani 1 1 d .
H11A H 0.5348 0.0295 0.6431 0.105 Uiso 1 1 calc R
H11B H 0.5906 0.1464 0.6560 0.105 Uiso 1 1 calc R
H11C H 0.4638 0.1702 0.5638 0.105 Uiso 1 1 calc R
C12 C -0.0833(3) 0.3634(2) 0.84679(19) 0.0367(5) Uani 1 1 d .
C13 C -0.2607(3) 0.4381(2) 0.8382(2) 0.0493(6) Uani 1 1 d .
C14 C -0.3123(4) 0.5688(3) 0.8337(3) 0.0718(9) Uani 1 1 d .
H14A H -0.4320 0.6158 0.8278 0.086 Uiso 1 1 calc R
C15 C -0.1897(5) 0.6288(3) 0.8379(3) 0.0756(9) Uani 1 1 d .
H15A H -0.2250 0.7165 0.8363 0.091 Uiso 1 1 calc R
C16 C -0.0122(5) 0.5585(3) 0.8447(3) 0.0633(8) Uani 1 1 d .
H16A H 0.0735 0.5991 0.8464 0.076 Uiso 1 1 calc R
C17 C 0.0388(3) 0.4288(2) 0.8488(2) 0.0461(6) Uani 1 1 d .
H17A H 0.1595 0.3832 0.8531 0.055 Uiso 1 1 calc R
C18 C 0.1074(4) 0.2435(3) 0.6098(2) 0.0577(7) Uani 1 1 d .
C19 C -0.1260(6) 0.3548(5) 0.4972(4) 0.1033(14) Uani 1 1 d D
H19A H -0.0268 0.3886 0.4332 0.124 Uiso 1 1 calc R
H19B H -0.1479 0.2880 0.4708 0.124 Uiso 1 1 calc R
C20 C -0.2908(13) 0.4573(9) 0.5088(8) 0.280(6) Uani 1 1 d D
H20A H -0.3878 0.4239 0.5735 0.420 Uiso 1 1 calc R
H20B H -0.3277 0.4914 0.4294 0.420 Uiso 1 1 calc R
H20C H -0.2670 0.5250 0.5314 0.420 Uiso 1 1 calc R

loop_
_atom_site_aniso_label
_atom_site_aniso_U_11
_atom_site_aniso_U_22
_atom_site_aniso_U_33
_atom_site_aniso_U_23
_atom_site_aniso_U_13
_atom_site_aniso_U_12
O1 0.0844(15) 0.134(2) 0.0371(11) -0.0211(12) -0.0101(10) 0.0000(14)
O2 0.0685(13) 0.0874(14) 0.0518(11) -0.0238(10) -0.0307(9) 0.0073(10)
O3 0.085(2) 0.150(3) 0.232(4) 0.019(3) -0.108(3) -0.0230(19)
O4 0.0599(13) 0.0847(17) 0.133(2) -0.0299(16) -0.0341(14) -0.0211(12)
N1 0.0343(10) 0.0474(11) 0.0344(10) -0.0106(8) -0.0040(8) -0.0014(8)
N2 0.0313(9) 0.0371(10) 0.0329(9) -0.0093(7) -0.0038(7) -0.0018(7)
N3 0.0299(9) 0.0564(12) 0.0369(10) -0.0156(9) -0.0025(8) -0.0017(8)
N4 0.0374(12) 0.0787(18) 0.0879(18) -0.0190(14) -0.0237(12) -0.0027(12)
C1 0.0360(11) 0.0374(12) 0.0366(12) -0.0114(9) -0.0030(9) -0.0009(9)
C2 0.0473(14) 0.0635(16) 0.0368(13) -0.0086(11) -0.0043(10) 0.0017(12)
C3 0.0552(16) 0.0729(18) 0.0360(13) -0.0120(12) 0.0054(11) -0.0004(13)
C4 0.0396(13) 0.0604(16) 0.0514(15) -0.0139(12) 0.0083(11) 0.0020(11)
C5 0.0345(12) 0.0447(13) 0.0488(14) -0.0086(10) -0.0013(10) 0.0023(9)
C6 0.0357(11) 0.0304(11) 0.0375(12) -0.0098(9) -0.0001(9) -0.0037(8)
C7 0.0316(11) 0.0365(11) 0.0361(12) -0.0127(9) -0.0023(9) -0.0038(8)
C8 0.0354(11) 0.0404(12) 0.0372(12) -0.0128(9) -0.0080(9) -0.0056(9)
C9 0.0439(13) 0.0466(13) 0.0354(12) -0.0129(10) -0.0074(10) -0.0044(10)
C10 0.0449(13) 0.0503(14) 0.0348(12) -0.0138(10) -0.0024(10) -0.0067(10)
C11 0.0488(15) 0.098(2) 0.0426(15) -0.0186(15) 0.0035(12) -0.0031(14)
C12 0.0369(11) 0.0397(12) 0.0306(11) -0.0087(9) -0.0080(8) -0.0051(9)
C13 0.0393(12) 0.0502(14) 0.0523(14) -0.0128(11) -0.0112(10) -0.0015(10)
C14 0.0639(18) 0.0515(17) 0.080(2) -0.0173(14) -0.0184(15) 0.0153(14)
C15 0.100(3) 0.0394(15) 0.076(2) -0.0158(14) -0.0145(18) -0.0059(16)
C16 0.092(2) 0.0530(16) 0.0544(16) -0.0113(12) -0.0190(15) -0.0296(15)
C17 0.0502(13) 0.0500(14) 0.0412(13) -0.0104(10) -0.0145(10) -0.0133(11)
C18 0.0647(17) 0.0621(17) 0.0412(14) -0.0160(12) -0.0138(13) -0.0037(13)
C19 0.117(3) 0.124(3) 0.069(2) -0.024(2) -0.061(2) 0.010(3)
C20 0.376(16) 0.258(11) 0.196(9) -0.026(8) -0.180(11) 0.016(11)

loop_
_atom_type_symbol
_atom_type_description
_atom_type_scat_dispersion_real
_atom_type_scat_dispersion_imag
_atom_type_scat_source
C C 0.0033 0.0016 'International Tables Vol C Tables 4.2.6.8 and 6.1.1.4'
H H 0.0000 0.0000 'International Tables Vol C Tables 4.2.6.8 and 6.1.1.4'
N N 0.0061 0.0033 'International Tables Vol C Tables 4.2.6.8 and 6.1.1.4'
O O 0.0106 0.0060 'International Tables Vol C Tables 4.2.6.8 and 6.1.1.4'

loop_
_geom_angle_atom_site_label_1
_geom_angle_atom_site_label_2
_geom_angle_atom_site_label_3
_geom_angle
C18 O2 C19 114.6(3)
C7 N1 C1 103.35(17)
C7 N2 C6 105.43(17)
C7 N2 C8 126.03(17)
C6 N2 C8 127.93(17)
C7 N3 C10 121.15(18)
C7 N3 H3A 119.4
C10 N3 H3A 119.4
O4 N4 O3 121.0(3)
O4 N4 C13 120.6(2)
O3 N4 C13 118.4(3)
C2 C1 C6 119.7(2)
C2 C1 N1 129.8(2)
C6 C1 N1 110.52(18)
C3 C2 C1 117.9(2)
C3 C2 H2A 121.1
C1 C2 H2A 121.1
C4 C3 C2 121.9(2)
C4 C3 H3B 119.0
C2 C3 H3B 119.0
C3 C4 C5 121.1(2)
C3 C4 H4A 119.5
C5 C4 H4A 119.5
C6 C5 C4 116.9(2)
C6 C5 H5A 121.5
C4 C5 H5A 121.5
C5 C6 C1 122.6(2)
C5 C6 N2 132.0(2)
C1 C6 N2 105.38(17)
N1 C7 N2 115.30(18)
N1 C7 N3 125.45(19)
N2 C7 N3 119.24(19)
N2 C8 C9 108.53(17)
N2 C8 C12 108.84(16)
C9 C8 C12 111.47(18)
N2 C8 H8A 109.3
C9 C8 H8A 109.3
C12 C8 H8A 109.3
C10 C9 C18 121.0(2)
C10 C9 C8 122.4(2)
C18 C9 C8 116.6(2)
C9 C10 N3 121.6(2)
C9 C10 C11 126.1(2)
N3 C10 C11 112.3(2)
C10 C11 H11A 109.5
C10 C11 H11B 109.5
H11A C11 H11B 109.5
C10 C11 H11C 109.5
H11A C11 H11C 109.5
H11B C11 H11C 109.5
C17 C12 C13 115.8(2)
C17 C12 C8 117.90(19)
C13 C12 C8 126.3(2)
C14 C13 C12 122.1(2)
C14 C13 N4 115.3(2)
C12 C13 N4 122.6(2)
C15 C14 C13 120.3(3)
C15 C14 H14A 119.8
C13 C14 H14A 119.8
C14 C15 C16 119.2(3)
C14 C15 H15A 120.4
C16 C15 H15A 120.4
C17 C16 C15 120.3(3)
C17 C16 H16A 119.9
C15 C16 H16A 119.9
C16 C17 C12 122.3(2)
C16 C17 H17A 118.9
C12 C17 H17A 118.9
O1 C18 O2 121.5(3)
O1 C18 C9 127.2(3)
O2 C18 C9 111.2(2)
C20 C19 O2 109.6(4)
C20 C19 H19A 109.7
O2 C19 H19A 109.7
C20 C19 H19B 109.7
O2 C19 H19B 109.7
H19A C19 H19B 108.2
C19 C20 H20A 109.5
C19 C20 H20B 109.5
H20A C20 H20B 109.5
C19 C20 H20C 109.5
H20A C20 H20C 109.5
H20B C20 H20C 109.5

loop_
_geom_bond_atom_site_label_1
_geom_bond_atom_site_label_2
_geom_bond_distance
O1 C18 1.203(3)
O2 C18 1.343(3)
O2 C19 1.447(4)
O3 N4 1.200(3)
O4 N4 1.197(3)
N1 C7 1.313(3)
N1 C1 1.399(3)
N2 C7 1.358(3)
N2 C6 1.397(3)
N2 C8 1.468(3)
N3 C7 1.360(3)
N3 C10 1.373(3)
N3 H3A 0.8600
N4 C13 1.471(4)
C1 C2 1.387(3)
C1 C6 1.395(3)
C2 C3 1.386(4)
C2 H2A 0.9300
C3 C4 1.381(4)
C3 H3B 0.9300
C4 C5 1.386(4)
C4 H4A 0.9300
C5 C6 1.385(3)
C5 H5A 0.9300
C8 C9 1.523(3)
C8 C12 1.538(3)
C8 H8A 0.9800
C9 C10 1.352(3)
C9 C18 1.470(3)
C10 C11 1.499(3)
C11 H11A 0.9600
C11 H11B 0.9600
C11 H11C 0.9600
C12 C17 1.385(3)
C12 C13 1.392(3)
C13 C14 1.381(4)
C14 C15 1.353(5)
C14 H14A 0.9300
C15 C16 1.377(5)
C15 H15A 0.9300
C16 C17 1.372(4)
C16 H16A 0.9300
C17 H17A 0.9300
C19 C20 1.436(6)
C19 H19A 0.9700
C19 H19B 0.9700
C20 H20A 0.9600
C20 H20B 0.9600
C20 H20C 0.9600

loop_
_geom_torsion_atom_site_label_1
_geom_torsion_atom_site_label_2
_geom_torsion_atom_site_label_3
_geom_torsion_atom_site_label_4
_geom_torsion
C7 N1 C1 C2 -179.0(2)
C7 N1 C1 C6 0.5(2)
C6 C1 C2 C3 -1.0(4)
N1 C1 C2 C3 178.4(2)
C1 C2 C3 C4 1.1(5)
C2 C3 C4 C5 -0.3(5)
C3 C4 C5 C6 -0.6(4)
C4 C5 C6 C1 0.6(3)
C4 C5 C6 N2 -178.7(2)
C2 C1 C6 C5 0.2(3)
N1 C1 C6 C5 -179.4(2)
C2 C1 C6 N2 179.7(2)
N1 C1 C6 N2 0.2(2)
C7 N2 C6 C5 178.7(2)
C8 N2 C6 C5 7.4(4)
C7 N2 C6 C1 -0.7(2)
C8 N2 C6 C1 -172.09(19)
C1 N1 C7 N2 -1.0(2)
C1 N1 C7 N3 180.0(2)
C6 N2 C7 N1 1.1(2)
C8 N2 C7 N1 172.73(19)
C6 N2 C7 N3 -179.78(18)
C8 N2 C7 N3 -8.2(3)
C10 N3 C7 N1 179.0(2)
C10 N3 C7 N2 0.0(3)
C7 N2 C8 C9 12.1(3)
C6 N2 C8 C9 -178.21(19)
C7 N2 C8 C12 -109.4(2)
C6 N2 C8 C12 60.3(3)
N2 C8 C9 C10 -9.4(3)
C12 C8 C9 C10 110.4(2)
N2 C8 C9 C18 170.9(2)
C12 C8 C9 C18 -69.2(3)
C18 C9 C10 N3 -177.0(2)
C8 C9 C10 N3 3.3(4)
C18 C9 C10 C11 2.7(4)
C8 C9 C10 C11 -176.9(2)
C7 N3 C10 C9 2.1(3)
C7 N3 C10 C11 -177.6(2)
N2 C8 C12 C17 61.2(2)
C9 C8 C12 C17 -58.5(3)
N2 C8 C12 C13 -121.8(2)
C9 C8 C12 C13 118.6(2)
C17 C12 C13 C14 -0.8(4)
C8 C12 C13 C14 -177.9(2)
C17 C12 C13 N4 178.7(2)
C8 C12 C13 N4 1.6(4)
O4 N4 C13 C14 -146.1(3)
O3 N4 C13 C14 33.0(4)
O4 N4 C13 C12 34.4(4)
O3 N4 C13 C12 -146.6(4)
C12 C13 C14 C15 -0.2(4)
N4 C13 C14 C15 -179.8(3)
C13 C14 C15 C16 1.1(5)
C14 C15 C16 C17 -0.9(5)
C15 C16 C17 C12 -0.2(4)
C13 C12 C17 C16 1.0(3)
C8 C12 C17 C16 178.4(2)
C19 O2 C18 O1 -3.7(5)
C19 O2 C18 C9 176.8(3)
C10 C9 C18 O1 1.8(5)
C8 C9 C18 O1 -178.5(3)
C10 C9 C18 O2 -178.7(2)
C8 C9 C18 O2 1.0(3)
C18 O2 C19 C20 -154.8(6)
